data_7153286
loop_
_publ_author_name
'Dungan, Victoria J.'
'Ortin, Yannick'
'Mueller-Bunz, Helge'
'Rutledge, Peter J.'

_publ_section_title
;
 Design and synthesis of a tetradentate '3-amine-1-carboxylate' ligand to
 mimic the metal binding environment at the non-heme iron(II) oxidase
 active site.
;
_journal_issue 7
_journal_name_full 'Organic &amp; biomolecular chemistry'
_journal_page_first 1666
_journal_page_last 1673
_journal_paper_doi 10.1039/b921934j
_journal_volume 8
_journal_year 2010
_chemical_absolute_configuration ad
_chemical_formula_sum 'C25 H23 Br N2 O4'
_chemical_formula_weight 495.36
_chemical_name_systematic
;
?
;
_space_group_IT_number 1
_symmetry_cell_setting triclinic
_symmetry_space_group_name_Hall 'P 1'
_symmetry_space_group_name_H-M 'P 1'
_atom_sites_solution_hydrogens geom
_atom_sites_solution_primary direct
_atom_sites_solution_secondary difmap
_audit_creation_method SHELXL-97
_cell_angle_alpha 91.432(2)
_cell_angle_beta 94.023(2)
_cell_angle_gamma 95.126(2)
_cell_formula_units_Z 2
_cell_length_a 10.0994(11)
_cell_length_b 10.1912(11)
_cell_length_c 11.6410(12)
_cell_measurement_reflns_used 6169
_cell_measurement_temperature 293(2)
_cell_measurement_theta_max 0.00
_cell_measurement_theta_min 0.00
_cell_volume 1189.8(2)
_computing_cell_refinement 'Bruker SAINT'
_computing_data_collection 'Bruker SMART'
_computing_data_reduction 'Bruker SAINT'
_computing_molecular_graphics 'Bruker SHELXTL'
_computing_publication_material 'Bruker SHELXTL'
_computing_structure_refinement 'SHELXL-97 (Sheldrick, 1997)'
_computing_structure_solution 'SHELXS-97 (Sheldrick, 1990)'
_diffrn_ambient_temperature 293(2)
_diffrn_detector_area_resol_mean 8.366
_diffrn_measured_fraction_theta_full 0.999
_diffrn_measured_fraction_theta_max 0.999
_diffrn_measurement_device_type 'CCD area detector'
_diffrn_measurement_method '\f and \w scans'
_diffrn_radiation_monochromator graphite
_diffrn_radiation_source 'sealed tube'
_diffrn_radiation_type MoK\a
_diffrn_radiation_wavelength 0.71073
_diffrn_reflns_av_R_equivalents 0.0312
_diffrn_reflns_av_sigmaI/netI 0.0648
_diffrn_reflns_limit_h_max 11
_diffrn_reflns_limit_h_min -11
_diffrn_reflns_limit_k_max 11
_diffrn_reflns_limit_k_min -11
_diffrn_reflns_limit_l_max 13
_diffrn_reflns_limit_l_min -13
_diffrn_reflns_number 15455
_diffrn_reflns_theta_full 24.00
_diffrn_reflns_theta_max 24.00
_diffrn_reflns_theta_min 1.75
_exptl_absorpt_coefficient_mu 1.760
_exptl_absorpt_correction_T_max 0.9172
_exptl_absorpt_correction_T_min 0.3151
_exptl_absorpt_correction_type multi-scan
_exptl_absorpt_process_details SADABS
_exptl_crystal_colour colourless
_exptl_crystal_density_diffrn 1.383
_exptl_crystal_density_method 'not measured'
_exptl_crystal_description plate
_exptl_crystal_F_000 508
_exptl_crystal_size_max 1.00
_exptl_crystal_size_mid 1.00
_exptl_crystal_size_min 0.05
_refine_diff_density_max 0.487
_refine_diff_density_min -0.471
_refine_diff_density_rms 0.044
_refine_ls_abs_structure_details 'Flack H D (1983), Acta Cryst. A39, 876-881'
_refine_ls_abs_structure_Flack 0.008(8)
_refine_ls_extinction_method none
_refine_ls_goodness_of_fit_ref 1.034
_refine_ls_hydrogen_treatment constr
_refine_ls_matrix_type full
_refine_ls_number_parameters 579
_refine_ls_number_reflns 7380
_refine_ls_number_restraints 3
_refine_ls_restrained_S_all 1.034
_refine_ls_R_factor_all 0.0528
_refine_ls_R_factor_gt 0.0425
_refine_ls_shift/su_max 0.003
_refine_ls_shift/su_mean 0.000
_refine_ls_structure_factor_coef Fsqd
_refine_ls_weighting_details 'calc w=1/[\s^2^(Fo^2^)+(0.0399P)^2^+0.2420P] where P=(Fo^2^+2Fc^2^)/3'
_refine_ls_weighting_scheme calc
_refine_ls_wR_factor_gt 0.1066
_refine_ls_wR_factor_ref 0.1127
_reflns_number_gt 6163
_reflns_number_total 7380
_reflns_threshold_expression I>2\s(I)
_cod_data_source_file b921934j.txt
_cod_data_source_block rut13
_cod_original_formula_sum 'C25 H23 N2 O4 Br'
_cod_database_code 7153286

loop_
_symmetry_equiv_pos_as_xyz
'x, y, z'

loop_
_atom_site_label
_atom_site_type_symbol
_atom_site_fract_x
_atom_site_fract_y
_atom_site_fract_z
_atom_site_U_iso_or_equiv
_atom_site_adp_type
_atom_site_occupancy
_atom_site_symmetry_multiplicity
_atom_site_calc_flag
_atom_site_refinement_flags
Br1 Br 0.09479(5) -0.18938(5) 0.72256(5) 0.0923(2) Uani 1 1 d .
C1 C 0.2783(6) -0.1314(6) 0.7785(6) 0.0983(19) Uani 1 1 d .
H1A H 0.2817 -0.1112 0.8606 0.118 Uiso 1 1 calc R
H1B H 0.3344 -0.2023 0.7666 0.118 Uiso 1 1 calc R
C2 C 0.3309(5) -0.0130(5) 0.7182(4) 0.0727(13) Uani 1 1 d .
N1 N 0.2994(3) 0.1021(4) 0.7593(3) 0.0589(8) Uani 1 1 d .
C3 C 0.4086(5) -0.0215(6) 0.6250(5) 0.0832(15) Uani 1 1 d .
H3 H 0.4292 -0.1031 0.5975 0.100 Uiso 1 1 calc R
C4 C 0.4550(6) 0.0924(7) 0.5736(5) 0.0923(17) Uani 1 1 d .
H4 H 0.5064 0.0889 0.5106 0.111 Uiso 1 1 calc R
C5 C 0.4242(5) 0.2080(5) 0.6164(4) 0.0722(13) Uani 1 1 d .
H5 H 0.4549 0.2863 0.5837 0.087 Uiso 1 1 calc R
C6 C 0.3455(4) 0.2104(5) 0.7105(4) 0.0590(10) Uani 1 1 d .
C7 C 0.3149(5) 0.3389(5) 0.7628(5) 0.0711(13) Uani 1 1 d .
H7A H 0.3006 0.3991 0.7008 0.085 Uiso 1 1 calc R
H7B H 0.3931 0.3752 0.8101 0.085 Uiso 1 1 calc R
C8 C 0.1958(5) 0.3365(5) 0.8359(4) 0.0648(12) Uani 1 1 d .
C9 C 0.1754(6) 0.4787(5) 0.8753(6) 0.0995(19) Uani 1 1 d .
H9A H 0.1674 0.5327 0.8092 0.149 Uiso 1 1 calc R
H9B H 0.2504 0.5136 0.9255 0.149 Uiso 1 1 calc R
H9C H 0.0957 0.4783 0.9156 0.149 Uiso 1 1 calc R
C10 C 0.2160(5) 0.2514(6) 0.9403(4) 0.0743(14) Uani 1 1 d .
O1 O 0.3087(4) 0.2632(5) 1.0100(3) 0.1100(15) Uani 1 1 d .
O2 O 0.1109(3) 0.1654(4) 0.9495(2) 0.0690(9) Uani 1 1 d .
C11 C 0.0189(4) 0.1606(4) 0.8503(3) 0.0553(10) Uani 1 1 d .
H11 H 0.0199 0.0764 0.8080 0.066 Uiso 1 1 calc R
C12 C -0.1189(4) 0.1759(5) 0.8865(4) 0.0624(11) Uani 1 1 d .
C13 C -0.1496(6) 0.2845(6) 0.9496(6) 0.0938(18) Uani 1 1 d .
H13 H -0.0827 0.3508 0.9716 0.113 Uiso 1 1 calc R
C14 C -0.2771(8) 0.2966(9) 0.9805(7) 0.114(2) Uani 1 1 d .
H14 H -0.2959 0.3699 1.0236 0.137 Uiso 1 1 calc R
C15 C -0.3732(7) 0.2025(12) 0.9481(8) 0.119(3) Uani 1 1 d .
H15 H -0.4596 0.2115 0.9678 0.143 Uiso 1 1 calc R
C16 C -0.3481(7) 0.0953(11) 0.8878(6) 0.122(3) Uani 1 1 d .
H16 H -0.4164 0.0301 0.8666 0.146 Uiso 1 1 calc R
C17 C -0.2176(6) 0.0814(8) 0.8565(5) 0.0943(18) Uani 1 1 d .
H17 H -0.1998 0.0067 0.8149 0.113 Uiso 1 1 calc R
N2 N 0.0725(3) 0.2678(3) 0.7820(3) 0.0525(8) Uani 1 1 d .
C18 C 0.0244(5) 0.2881(5) 0.6723(4) 0.0573(11) Uani 1 1 d .
O3 O 0.0624(4) 0.3784(3) 0.6145(3) 0.0764(9) Uani 1 1 d .
O4 O -0.0723(3) 0.1931(3) 0.6388(2) 0.0658(8) Uani 1 1 d .
C19 C -0.1345(5) 0.2029(6) 0.5233(4) 0.0736(13) Uani 1 1 d .
H19A H -0.1526 0.2935 0.5110 0.088 Uiso 1 1 calc R
H19B H -0.2190 0.1490 0.5167 0.088 Uiso 1 1 calc R
C20 C -0.0503(4) 0.1598(5) 0.4325(3) 0.0596(11) Uani 1 1 d .
C21 C 0.0653(6) 0.1012(5) 0.4529(4) 0.0802(14) Uani 1 1 d .
H21 H 0.0955 0.0860 0.5283 0.096 Uiso 1 1 calc R
C22 C 0.1378(7) 0.0642(6) 0.3636(5) 0.0955(18) Uani 1 1 d .
H22 H 0.2174 0.0267 0.3800 0.115 Uiso 1 1 calc R
C23 C 0.0961(7) 0.0812(7) 0.2532(5) 0.103(2) Uani 1 1 d .
H23 H 0.1437 0.0519 0.1935 0.124 Uiso 1 1 calc R
C24 C -0.0156(9) 0.1412(11) 0.2307(5) 0.147(4) Uani 1 1 d .
H24 H -0.0436 0.1574 0.1550 0.176 Uiso 1 1 calc R
C25 C -0.0889(7) 0.1788(8) 0.3194(5) 0.118(3) Uani 1 1 d .
H25 H -0.1671 0.2183 0.3019 0.141 Uiso 1 1 calc R
Br2 Br 0.56907(6) 0.33402(6) 0.33716(5) 0.1017(2) Uani 1 1 d .
C26 C 0.3930(6) 0.3616(5) 0.2665(5) 0.0859(16) Uani 1 1 d .
H26A H 0.3985 0.3743 0.1846 0.103 Uiso 1 1 calc R
H26B H 0.3320 0.2842 0.2761 0.103 Uiso 1 1 calc R
C27 C 0.3415(4) 0.4792(4) 0.3207(4) 0.0565(10) Uani 1 1 d .
N3 N 0.3817(3) 0.5960(3) 0.2775(3) 0.0517(8) Uani 1 1 d .
C28 C 0.2584(5) 0.4694(5) 0.4095(4) 0.0729(13) Uani 1 1 d .
H28 H 0.2310 0.3874 0.4375 0.087 Uiso 1 1 calc R
C29 C 0.2168(6) 0.5811(5) 0.4558(5) 0.0822(15) Uani 1 1 d .
H29 H 0.1605 0.5762 0.5158 0.099 Uiso 1 1 calc R
C30 C 0.2576(5) 0.6989(5) 0.4142(4) 0.0723(13) Uani 1 1 d .
H30 H 0.2308 0.7760 0.4460 0.087 Uiso 1 1 calc R
C31 C 0.3400(4) 0.7043(4) 0.3235(3) 0.0505(9) Uani 1 1 d .
C32 C 0.3822(4) 0.8320(5) 0.2708(4) 0.0584(11) Uani 1 1 d .
H32A H 0.4022 0.8980 0.3325 0.070 Uiso 1 1 calc R
H32B H 0.3067 0.8583 0.2235 0.070 Uiso 1 1 calc R
C33 C 0.5017(4) 0.8362(4) 0.1968(4) 0.0529(10) Uani 1 1 d .
C34 C 0.5338(6) 0.9790(5) 0.1579(6) 0.0847(16) Uani 1 1 d .
H34A H 0.5622 1.0354 0.2240 0.127 Uiso 1 1 calc R
H34B H 0.4555 1.0094 0.1196 0.127 Uiso 1 1 calc R
H34C H 0.6036 0.9808 0.1059 0.127 Uiso 1 1 calc R
C35 C 0.4756(4) 0.7452(5) 0.0922(4) 0.0593(11) Uani 1 1 d .
O5 O 0.3885(3) 0.7487(4) 0.0179(3) 0.0858(10) Uani 1 1 d .
O6 O 0.5701(3) 0.6620(3) 0.0861(2) 0.0581(7) Uani 1 1 d .
C36 C 0.6604(4) 0.6711(4) 0.1881(3) 0.0530(9) Uani 1 1 d .
H36 H 0.6453 0.5914 0.2324 0.064 Uiso 1 1 calc R
C37 C 0.8013(4) 0.6833(5) 0.1532(4) 0.0618(11) Uani 1 1 d .
C38 C 0.8870(5) 0.5930(7) 0.1866(5) 0.0880(16) Uani 1 1 d .
H38 H 0.8589 0.5241 0.2327 0.106 Uiso 1 1 calc R
C39 C 1.0169(7) 0.6038(10) 0.1516(7) 0.114(2) Uani 1 1 d .
H39 H 1.0756 0.5430 0.1756 0.137 Uiso 1 1 calc R
C40 C 1.0566(7) 0.7004(11) 0.0844(8) 0.122(3) Uani 1 1 d .
H40 H 1.1423 0.7051 0.0594 0.147 Uiso 1 1 calc R
C41 C 0.9767(9) 0.7897(9) 0.0527(8) 0.128(3) Uani 1 1 d .
H41 H 1.0071 0.8590 0.0082 0.154 Uiso 1 1 calc R
C42 C 0.8467(6) 0.7808(7) 0.0854(6) 0.0950(18) Uani 1 1 d .
H42 H 0.7899 0.8428 0.0603 0.114 Uiso 1 1 calc R
N4 N 0.6203(3) 0.7833(3) 0.2521(3) 0.0511(8) Uani 1 1 d .
C43 C 0.6694(4) 0.8194(5) 0.3605(4) 0.0560(11) Uani 1 1 d .
O7 O 0.6365(4) 0.9100(4) 0.4170(3) 0.0747(9) Uani 1 1 d .
O8 O 0.7619(3) 0.7392(4) 0.3950(3) 0.0728(9) Uani 1 1 d .
C44 C 0.8333(5) 0.7710(6) 0.5040(4) 0.0803(14) Uani 1 1 d .
H44A H 0.8377 0.8654 0.5189 0.096 Uiso 1 1 calc R
H44B H 0.9237 0.7467 0.5013 0.096 Uiso 1 1 calc R
C45 C 0.7688(5) 0.7012(5) 0.6010(4) 0.0716(13) Uani 1 1 d .
C46 C 0.6917(7) 0.7653(7) 0.6700(6) 0.0997(18) Uani 1 1 d .
H46 H 0.6747 0.8518 0.6556 0.120 Uiso 1 1 calc R
C47 C 0.6370(8) 0.7002(10) 0.7642(6) 0.126(3) Uani 1 1 d .
H47 H 0.5842 0.7441 0.8118 0.151 Uiso 1 1 calc R
C48 C 0.6610(10) 0.5764(11) 0.7848(8) 0.135(3) Uani 1 1 d .
H48 H 0.6229 0.5327 0.8453 0.162 Uiso 1 1 calc R
C49 C 0.7433(11) 0.5129(9) 0.7154(9) 0.140(3) Uani 1 1 d .
H49 H 0.7616 0.4266 0.7293 0.168 Uiso 1 1 calc R
C50 C 0.7982(9) 0.5798(7) 0.6248(7) 0.121(2) Uani 1 1 d .
H50 H 0.8564 0.5389 0.5802 0.145 Uiso 1 1 calc R

loop_
_atom_site_aniso_label
_atom_site_aniso_U_11
_atom_site_aniso_U_22
_atom_site_aniso_U_33
_atom_site_aniso_U_23
_atom_site_aniso_U_13
_atom_site_aniso_U_12
Br1 0.1009(4) 0.0797(4) 0.0920(4) 0.0020(3) -0.0092(3) -0.0024(3)
C1 0.110(4) 0.082(4) 0.100(4) 0.014(3) -0.029(4) 0.020(3)
C2 0.066(3) 0.081(3) 0.070(3) -0.009(3) -0.016(2) 0.021(2)
N1 0.059(2) 0.068(2) 0.0497(19) -0.0023(17) 0.0023(16) 0.0077(18)
C3 0.080(3) 0.088(4) 0.082(4) -0.026(3) -0.004(3) 0.031(3)
C4 0.081(4) 0.124(5) 0.076(4) -0.021(4) 0.020(3) 0.028(4)
C5 0.067(3) 0.091(4) 0.062(3) -0.002(3) 0.019(2) 0.011(2)
C6 0.053(2) 0.075(3) 0.050(2) -0.008(2) 0.0077(19) 0.010(2)
C7 0.064(3) 0.074(3) 0.075(3) -0.014(3) 0.021(2) -0.004(2)
C8 0.061(3) 0.074(3) 0.060(3) -0.011(2) 0.021(2) 0.001(2)
C9 0.093(4) 0.077(3) 0.128(5) -0.046(3) 0.031(4) -0.003(3)
C10 0.060(3) 0.114(4) 0.048(3) -0.021(3) 0.008(2) 0.008(3)
O1 0.074(2) 0.189(5) 0.063(2) -0.032(3) -0.008(2) 0.008(3)
O2 0.0562(18) 0.111(3) 0.0410(16) 0.0105(16) 0.0042(13) 0.0126(17)
C11 0.055(2) 0.067(3) 0.045(2) 0.0109(19) 0.0075(18) 0.0078(19)
C12 0.057(3) 0.081(3) 0.049(2) 0.022(2) 0.007(2) 0.001(2)
C13 0.084(4) 0.093(4) 0.113(5) 0.014(4) 0.050(4) 0.019(3)
C14 0.091(5) 0.133(6) 0.131(6) 0.042(5) 0.058(4) 0.036(5)
C15 0.071(4) 0.196(9) 0.106(5) 0.082(6) 0.042(4) 0.047(5)
C16 0.060(4) 0.211(10) 0.086(5) 0.023(5) 0.004(3) -0.026(5)
C17 0.076(4) 0.150(6) 0.053(3) -0.001(3) 0.009(2) -0.009(4)
N2 0.0481(18) 0.064(2) 0.0462(19) 0.0034(16) 0.0128(15) 0.0038(16)
C18 0.064(3) 0.063(3) 0.050(3) 0.009(2) 0.023(2) 0.017(2)
O3 0.096(2) 0.072(2) 0.067(2) 0.0248(17) 0.0302(18) 0.0107(18)
O4 0.0704(19) 0.085(2) 0.0414(15) 0.0075(14) 0.0099(14) -0.0009(17)
C19 0.063(3) 0.109(4) 0.049(3) 0.004(2) -0.006(2) 0.015(3)
C20 0.064(3) 0.076(3) 0.041(2) 0.0076(19) 0.0086(19) 0.012(2)
C21 0.094(4) 0.097(4) 0.055(3) 0.009(3) 0.003(3) 0.037(3)
C22 0.109(4) 0.097(4) 0.090(4) -0.002(3) 0.016(3) 0.052(3)
C23 0.118(5) 0.131(5) 0.069(4) -0.005(3) 0.032(3) 0.040(4)
C24 0.155(7) 0.260(10) 0.040(3) 0.014(4) 0.008(4) 0.101(7)
C25 0.104(4) 0.203(8) 0.057(3) 0.013(4) 0.001(3) 0.076(5)
Br2 0.1077(4) 0.0915(4) 0.1169(5) 0.0261(3) 0.0331(4) 0.0444(3)
C26 0.127(5) 0.060(3) 0.069(3) -0.002(2) 0.016(3) -0.006(3)
C27 0.054(2) 0.061(3) 0.053(2) 0.003(2) 0.0031(19) 0.0011(19)
N3 0.0478(17) 0.062(2) 0.0460(18) 0.0039(16) 0.0070(14) 0.0042(15)
C28 0.078(3) 0.072(3) 0.070(3) 0.021(2) 0.016(3) 0.002(2)
C29 0.087(3) 0.085(4) 0.082(3) 0.027(3) 0.047(3) 0.014(3)
C30 0.073(3) 0.080(3) 0.070(3) 0.011(2) 0.029(2) 0.021(2)
C31 0.043(2) 0.062(2) 0.049(2) 0.0076(19) 0.0103(17) 0.0123(18)
C32 0.051(2) 0.067(3) 0.062(3) 0.012(2) 0.014(2) 0.019(2)
C33 0.053(2) 0.052(2) 0.057(2) 0.0145(19) 0.0184(19) 0.0094(19)
C34 0.090(4) 0.066(3) 0.103(4) 0.027(3) 0.029(3) 0.009(3)
C35 0.052(2) 0.079(3) 0.047(2) 0.012(2) 0.009(2) 0.005(2)
O5 0.067(2) 0.136(3) 0.0553(19) 0.0166(19) -0.0009(18) 0.017(2)
O6 0.0529(16) 0.0752(19) 0.0460(15) -0.0054(13) 0.0065(12) 0.0046(14)
C36 0.047(2) 0.064(2) 0.049(2) -0.0033(19) 0.0041(18) 0.0077(18)
C37 0.056(2) 0.074(3) 0.056(3) -0.016(2) 0.011(2) 0.012(2)
C38 0.069(3) 0.118(4) 0.081(4) -0.014(3) 0.008(3) 0.033(3)
C39 0.073(4) 0.170(7) 0.104(5) -0.031(5) 0.003(4) 0.052(5)
C40 0.063(4) 0.176(8) 0.122(6) -0.081(6) 0.034(4) -0.013(5)
C41 0.100(5) 0.138(7) 0.148(7) -0.030(6) 0.073(5) -0.021(5)
C42 0.069(3) 0.104(4) 0.117(5) 0.006(4) 0.045(3) 0.005(3)
N4 0.0491(18) 0.062(2) 0.0429(19) -0.0015(15) 0.0098(15) 0.0061(15)
C43 0.051(2) 0.064(3) 0.053(3) -0.005(2) 0.013(2) 0.004(2)
O7 0.087(2) 0.074(2) 0.064(2) -0.0213(17) 0.0149(17) 0.0137(18)
O8 0.0720(19) 0.099(2) 0.0493(17) -0.0104(16) -0.0011(15) 0.0278(18)
C44 0.058(3) 0.115(4) 0.065(3) -0.007(3) -0.010(2) 0.007(3)
C45 0.081(3) 0.087(3) 0.048(2) -0.013(2) -0.013(2) 0.028(3)
C46 0.110(4) 0.110(4) 0.084(4) 0.004(3) 0.011(4) 0.037(4)
C47 0.136(6) 0.180(8) 0.075(4) 0.015(5) 0.031(4) 0.066(6)
C48 0.132(6) 0.161(8) 0.113(6) 0.051(6) 0.013(5) 0.006(6)
C49 0.169(8) 0.121(6) 0.137(7) 0.027(5) 0.023(7) 0.034(6)
C50 0.154(7) 0.103(5) 0.115(5) 0.003(4) 0.036(5) 0.040(5)

loop_
_atom_type_symbol
_atom_type_description
_atom_type_scat_dispersion_real
_atom_type_scat_dispersion_imag
_atom_type_scat_source
C C 0.0033 0.0016 'International Tables Vol C Tables 4.2.6.8 and 6.1.1.4'
H H 0.0000 0.0000 'International Tables Vol C Tables 4.2.6.8 and 6.1.1.4'
N N 0.0061 0.0033 'International Tables Vol C Tables 4.2.6.8 and 6.1.1.4'
O O 0.0106 0.0060 'International Tables Vol C Tables 4.2.6.8 and 6.1.1.4'
Br Br -0.2901 2.4595 'International Tables Vol C Tables 4.2.6.8 and 6.1.1.4'

loop_
_geom_angle_atom_site_label_1
_geom_angle_atom_site_label_2
_geom_angle_atom_site_label_3
_geom_angle
C2 C1 Br1 111.6(3)
C2 C1 H1A 109.3
Br1 C1 H1A 109.3
C2 C1 H1B 109.3
Br1 C1 H1B 109.3
H1A C1 H1B 108.0
N1 C2 C3 121.8(5)
N1 C2 C1 115.9(5)
C3 C2 C1 122.3(5)
C6 N1 C2 118.4(4)
C4 C3 C2 119.3(5)
C4 C3 H3 120.3
C2 C3 H3 120.3
C5 C4 C3 118.5(5)
C5 C4 H4 120.7
C3 C4 H4 120.7
C4 C5 C6 119.6(5)
C4 C5 H5 120.2
C6 C5 H5 120.2
N1 C6 C5 122.3(4)
N1 C6 C7 117.2(4)
C5 C6 C7 120.4(5)
C6 C7 C8 117.2(4)
C6 C7 H7A 108.0
C8 C7 H7A 108.0
C6 C7 H7B 108.0
C8 C7 H7B 108.0
H7A C7 H7B 107.2
N2 C8 C7 114.9(4)
N2 C8 C10 99.5(4)
C7 C8 C10 110.9(4)
N2 C8 C9 111.7(4)
C7 C8 C9 109.4(4)
C10 C8 C9 110.1(4)
C8 C9 H9A 109.5
C8 C9 H9B 109.5
H9A C9 H9B 109.5
C8 C9 H9C 109.5
H9A C9 H9C 109.5
H9B C9 H9C 109.5
O1 C10 O2 122.9(5)
O1 C10 C8 126.0(5)
O2 C10 C8 111.0(4)
C10 O2 C11 112.5(3)
O2 C11 N2 103.3(3)
O2 C11 C12 109.8(3)
N2 C11 C12 114.1(3)
O2 C11 H11 109.8
N2 C11 H11 109.8
C12 C11 H11 109.8
C17 C12 C13 117.9(5)
C17 C12 C11 119.4(5)
C13 C12 C11 122.7(5)
C14 C13 C12 121.5(7)
C14 C13 H13 119.3
C12 C13 H13 119.3
C15 C14 C13 119.3(8)
C15 C14 H14 120.3
C13 C14 H14 120.3
C14 C15 C16 121.4(6)
C14 C15 H15 119.3
C16 C15 H15 119.3
C15 C16 C17 119.7(7)
C15 C16 H16 120.1
C17 C16 H16 120.1
C12 C17 C16 120.2(7)
C12 C17 H17 119.9
C16 C17 H17 119.9
C18 N2 C11 122.9(4)
C18 N2 C8 123.5(4)
C11 N2 C8 112.8(3)
O3 C18 O4 125.2(4)
O3 C18 N2 125.0(5)
O4 C18 N2 109.8(4)
C18 O4 C19 116.0(4)
O4 C19 C20 112.7(4)
O4 C19 H19A 109.0
C20 C19 H19A 109.0
O4 C19 H19B 109.0
C20 C19 H19B 109.0
H19A C19 H19B 107.8
C21 C20 C25 116.4(4)
C21 C20 C19 124.7(4)
C25 C20 C19 119.0(4)
C20 C21 C22 121.0(5)
C20 C21 H21 119.5
C22 C21 H21 119.5
C23 C22 C21 121.4(5)
C23 C22 H22 119.3
C21 C22 H22 119.3
C22 C23 C24 118.7(5)
C22 C23 H23 120.6
C24 C23 H23 120.6
C23 C24 C25 120.3(6)
C23 C24 H24 119.9
C25 C24 H24 119.9
C20 C25 C24 122.1(5)
C20 C25 H25 119.0
C24 C25 H25 119.0
C27 C26 Br2 110.4(3)
C27 C26 H26A 109.6
Br2 C26 H26A 109.6
C27 C26 H26B 109.6
Br2 C26 H26B 109.6
H26A C26 H26B 108.1
N3 C27 C28 121.9(4)
N3 C27 C26 115.7(4)
C28 C27 C26 122.3(4)
C31 N3 C27 118.3(3)
C29 C28 C27 119.1(4)
C29 C28 H28 120.4
C27 C28 H28 120.4
C30 C29 C28 119.5(4)
C30 C29 H29 120.2
C28 C29 H29 120.2
C29 C30 C31 119.5(5)
C29 C30 H30 120.3
C31 C30 H30 120.3
N3 C31 C30 121.7(4)
N3 C31 C32 117.0(3)
C30 C31 C32 121.3(4)
C31 C32 C33 117.7(4)
C31 C32 H32A 107.9
C33 C32 H32A 107.9
C31 C32 H32B 107.9
C33 C32 H32B 107.9
H32A C32 H32B 107.2
N4 C33 C35 100.5(3)
N4 C33 C32 114.4(3)
C35 C33 C32 111.9(4)
N4 C33 C34 111.5(4)
C35 C33 C34 109.2(4)
C32 C33 C34 109.1(4)
C33 C34 H34A 109.5
C33 C34 H34B 109.5
H34A C34 H34B 109.5
C33 C34 H34C 109.5
H34A C34 H34C 109.5
H34B C34 H34C 109.5
O5 C35 O6 121.9(4)
O5 C35 C33 126.6(4)
O6 C35 C33 111.4(4)
C35 O6 C36 111.9(3)
O6 C36 N4 103.3(3)
O6 C36 C37 109.2(3)
N4 C36 C37 115.9(3)
O6 C36 H36 109.4
N4 C36 H36 109.4
C37 C36 H36 109.4
C42 C37 C38 117.7(5)
C42 C37 C36 121.7(4)
C38 C37 C36 120.6(5)
C37 C38 C39 120.0(7)
C37 C38 H38 120.0
C39 C38 H38 120.0
C40 C39 C38 120.2(7)
C40 C39 H39 119.9
C38 C39 H39 119.9
C41 C40 C39 120.9(7)
C41 C40 H40 119.6
C39 C40 H40 119.6
C40 C41 C42 120.2(8)
C40 C41 H41 119.9
C42 C41 H41 119.9
C37 C42 C41 121.0(7)
C37 C42 H42 119.5
C41 C42 H42 119.5
C43 N4 C36 123.7(3)
C43 N4 C33 122.7(3)
C36 N4 C33 112.4(3)
O7 C43 O8 125.2(4)
O7 C43 N4 125.5(4)
O8 C43 N4 109.3(4)
C43 O8 C44 116.7(4)
O8 C44 C45 112.2(4)
O8 C44 H44A 109.2
C45 C44 H44A 109.2
O8 C44 H44B 109.2
C45 C44 H44B 109.2
H44A C44 H44B 107.9
C50 C45 C46 120.0(6)
C50 C45 C44 119.2(5)
C46 C45 C44 120.5(5)
C45 C46 C47 119.7(6)
C45 C46 H46 120.1
C47 C46 H46 120.1
C48 C47 C46 120.2(7)
C48 C47 H47 119.9
C46 C47 H47 119.9
C47 C48 C49 119.5(8)
C47 C48 H48 120.2
C49 C48 H48 120.2
C48 C49 C50 119.2(8)
C48 C49 H49 120.4
C50 C49 H49 120.4
C45 C50 C49 121.1(7)
C45 C50 H50 119.4
C49 C50 H50 119.4

loop_
_geom_bond_atom_site_label_1
_geom_bond_atom_site_label_2
_geom_bond_distance
Br1 C1 1.956(6)
C1 C2 1.487(8)
C1 H1A 0.9700
C1 H1B 0.9700
C2 N1 1.330(6)
C2 C3 1.388(8)
N1 C6 1.316(6)
C3 C4 1.378(9)
C3 H3 0.9300
C4 C5 1.338(8)
C4 H4 0.9300
C5 C6 1.399(6)
C5 H5 0.9300
C6 C7 1.496(7)
C7 C8 1.520(7)
C7 H7A 0.9700
C7 H7B 0.9700
C8 N2 1.466(6)
C8 C10 1.523(8)
C8 C9 1.545(7)
C9 H9A 0.9600
C9 H9B 0.9600
C9 H9C 0.9600
C10 O1 1.190(6)
C10 O2 1.327(6)
O2 C11 1.427(5)
C11 N2 1.454(5)
C11 C12 1.502(6)
C11 H11 0.9800
C12 C17 1.344(8)
C12 C13 1.383(8)
C13 C14 1.376(9)
C13 H13 0.9300
C14 C15 1.329(12)
C14 H14 0.9300
C15 C16 1.337(12)
C15 H15 0.9300
C16 C17 1.410(10)
C16 H16 0.9300
C17 H17 0.9300
N2 C18 1.362(6)
C18 O3 1.204(5)
C18 O4 1.342(6)
O4 C19 1.453(5)
C19 C20 1.484(7)
C19 H19A 0.9700
C19 H19B 0.9700
C20 C21 1.367(7)
C20 C25 1.371(7)
C21 C22 1.377(8)
C21 H21 0.9300
C22 C23 1.344(9)
C22 H22 0.9300
C23 C24 1.344(10)
C23 H23 0.9300
C24 C25 1.378(9)
C24 H24 0.9300
C25 H25 0.9300
Br2 C26 1.953(6)
C26 C27 1.492(7)
C26 H26A 0.9700
C26 H26B 0.9700
C27 N3 1.344(5)
C27 C28 1.377(6)
N3 C31 1.329(5)
C28 C29 1.361(7)
C28 H28 0.9300
C29 C30 1.347(7)
C29 H29 0.9300
C30 C31 1.389(6)
C30 H30 0.9300
C31 C32 1.494(6)
C32 C33 1.529(6)
C32 H32A 0.9700
C32 H32B 0.9700
C33 N4 1.471(5)
C33 C35 1.506(7)
C33 C34 1.549(6)
C34 H34A 0.9600
C34 H34B 0.9600
C34 H34C 0.9600
C35 O5 1.193(5)
C35 O6 1.337(5)
O6 C36 1.441(5)
C36 N4 1.453(5)
C36 C37 1.502(6)
C36 H36 0.9800
C37 C42 1.352(8)
C37 C38 1.364(7)
C38 C39 1.396(10)
C38 H38 0.9300
C39 C40 1.325(12)
C39 H39 0.9300
C40 C41 1.312(13)
C40 H40 0.9300
C41 C42 1.388(9)
C41 H41 0.9300
C42 H42 0.9300
N4 C43 1.352(5)
C43 O7 1.204(5)
C43 O8 1.342(6)
O8 C44 1.430(6)
C44 C45 1.504(8)
C44 H44A 0.9700
C44 H44B 0.9700
C45 C50 1.330(9)
C45 C46 1.353(8)
C46 C47 1.415(10)
C46 H46 0.9300
C47 C48 1.330(12)
C47 H47 0.9300
C48 C49 1.389(13)
C48 H48 0.9300
C49 C50 1.390(11)
C49 H49 0.9300
C50 H50 0.9300

loop_
_geom_torsion_atom_site_label_1
_geom_torsion_atom_site_label_2
_geom_torsion_atom_site_label_3
_geom_torsion_atom_site_label_4
_geom_torsion
Br1 C1 C2 N1 83.3(5)
Br1 C1 C2 C3 -97.0(5)
C3 C2 N1 C6 -1.0(6)
C1 C2 N1 C6 178.7(4)
N1 C2 C3 C4 0.2(8)
C1 C2 C3 C4 -179.5(5)
C2 C3 C4 C5 0.6(8)
C3 C4 C5 C6 -0.6(8)
C2 N1 C6 C5 1.1(6)
C2 N1 C6 C7 -176.6(4)
C4 C5 C6 N1 -0.3(7)
C4 C5 C6 C7 177.4(5)
N1 C6 C7 C8 -21.9(7)
C5 C6 C7 C8 160.4(5)
C6 C7 C8 N2 -49.9(6)
C6 C7 C8 C10 62.0(6)
C6 C7 C8 C9 -176.4(5)
N2 C8 C10 O1 176.0(5)
C7 C8 C10 O1 54.6(7)
C9 C8 C10 O1 -66.6(6)
N2 C8 C10 O2 -8.3(5)
C7 C8 C10 O2 -129.8(4)
C9 C8 C10 O2 109.0(5)
O1 C10 O2 C11 -174.3(5)
C8 C10 O2 C11 9.9(5)
C10 O2 C11 N2 -6.7(5)
C10 O2 C11 C12 -128.7(4)
O2 C11 C12 C17 -122.4(5)
N2 C11 C12 C17 122.3(5)
O2 C11 C12 C13 58.0(6)
N2 C11 C12 C13 -57.4(6)
C17 C12 C13 C14 -0.4(8)
C11 C12 C13 C14 179.3(5)
C12 C13 C14 C15 -0.6(10)
C13 C14 C15 C16 1.1(11)
C14 C15 C16 C17 -0.7(11)
C13 C12 C17 C16 0.9(8)
C11 C12 C17 C16 -178.8(5)
C15 C16 C17 C12 -0.4(10)
O2 C11 N2 C18 171.4(4)
C12 C11 N2 C18 -69.5(5)
O2 C11 N2 C8 0.9(4)
C12 C11 N2 C8 120.0(4)
C7 C8 N2 C18 -47.8(6)
C10 C8 N2 C18 -166.3(4)
C9 C8 N2 C18 77.5(5)
C7 C8 N2 C11 122.7(5)
C10 C8 N2 C11 4.2(4)
C9 C8 N2 C11 -112.0(5)
C11 N2 C18 O3 177.0(4)
C8 N2 C18 O3 -13.5(7)
C11 N2 C18 O4 -2.5(5)
C8 N2 C18 O4 167.0(4)
O3 C18 O4 C19 -0.2(6)
N2 C18 O4 C19 179.3(4)
C18 O4 C19 C20 76.9(5)
O4 C19 C20 C21 8.0(7)
O4 C19 C20 C25 -172.1(6)
C25 C20 C21 C22 0.1(9)
C19 C20 C21 C22 -179.9(6)
C20 C21 C22 C23 -1.7(10)
C21 C22 C23 C24 3.1(12)
C22 C23 C24 C25 -3.0(15)
C21 C20 C25 C24 -0.1(12)
C19 C20 C25 C24 -180.0(8)
C23 C24 C25 C20 1.5(16)
Br2 C26 C27 N3 84.7(4)
Br2 C26 C27 C28 -95.1(5)
C28 C27 N3 C31 0.6(6)
C26 C27 N3 C31 -179.2(4)
N3 C27 C28 C29 -0.7(7)
C26 C27 C28 C29 179.1(5)
C27 C28 C29 C30 -0.1(8)
C28 C29 C30 C31 0.9(8)
C27 N3 C31 C30 0.3(6)
C27 N3 C31 C32 -177.8(4)
C29 C30 C31 N3 -1.1(7)
C29 C30 C31 C32 176.9(5)
N3 C31 C32 C33 -19.0(6)
C30 C31 C32 C33 162.9(4)
C31 C32 C33 N4 -50.7(5)
C31 C32 C33 C35 62.7(5)
C31 C32 C33 C34 -176.3(4)
N4 C33 C35 O5 -179.2(4)
C32 C33 C35 O5 59.0(6)
C34 C33 C35 O5 -61.9(6)
N4 C33 C35 O6 -4.1(4)
C32 C33 C35 O6 -125.8(4)
C34 C33 C35 O6 113.2(4)
O5 C35 O6 C36 -177.1(4)
C33 C35 O6 C36 7.4(4)
C35 O6 C36 N4 -7.3(4)
C35 O6 C36 C37 -131.2(4)
O6 C36 C37 C42 56.5(6)
N4 C36 C37 C42 -59.6(6)
O6 C36 C37 C38 -121.5(5)
N4 C36 C37 C38 122.4(5)
C42 C37 C38 C39 0.6(8)
C36 C37 C38 C39 178.6(5)
C37 C38 C39 C40 -1.1(10)
C38 C39 C40 C41 2.2(11)
C39 C40 C41 C42 -2.7(12)
C38 C37 C42 C41 -1.1(9)
C36 C37 C42 C41 -179.1(6)
C40 C41 C42 C37 2.2(11)
O6 C36 N4 C43 172.6(3)
C37 C36 N4 C43 -68.1(5)
O6 C36 N4 C33 4.6(4)
C37 C36 N4 C33 123.9(4)
C35 C33 N4 C43 -168.8(3)
C32 C33 N4 C43 -48.7(5)
C34 C33 N4 C43 75.6(5)
C35 C33 N4 C36 -0.6(4)
C32 C33 N4 C36 119.4(4)
C34 C33 N4 C36 -116.3(4)
C36 N4 C43 O7 -178.4(4)
C33 N4 C43 O7 -11.6(7)
C36 N4 C43 O8 2.4(5)
C33 N4 C43 O8 169.2(3)
O7 C43 O8 C44 -4.9(7)
N4 C43 O8 C44 174.4(4)
C43 O8 C44 C45 92.3(5)
O8 C44 C45 C50 85.6(7)
O8 C44 C45 C46 -100.5(6)
C50 C45 C46 C47 -3.2(10)
C44 C45 C46 C47 -177.0(6)
C45 C46 C47 C48 -0.1(12)
C46 C47 C48 C49 1.9(14)
C47 C48 C49 C50 -0.6(15)
C46 C45 C50 C49 4.6(12)
C44 C45 C50 C49 178.5(7)
C48 C49 C50 C45 -2.7(14)
